data_4502999
loop_
_publ_author_name
'Danylyuk, Oksana'
'Fedin, Vladimir P.'

_publ_section_title
;
 Solid-State Supramolecular Assemblies of Tryptophan and Tryptamine with
 Cucurbit[6]Uril
;
_journal_issue 2
_journal_name_full 'Crystal Growth &amp; Design'
_journal_page_first 550
_journal_paper_doi 10.1021/cg2013914
_journal_volume 12
_journal_year 2012
_chemical_absolute_configuration rm
_chemical_formula_sum 'C58 H83 Cl2.5 N28 O25'
_chemical_formula_weight 1654.36
_chemical_name_systematic
;
 ?
;
_space_group_IT_number 80
_symmetry_cell_setting tetragonal
_symmetry_space_group_name_Hall 'I 4bw'
_symmetry_space_group_name_H-M 'I 41'
_atom_sites_solution_hydrogens geom
_atom_sites_solution_primary direct
_atom_sites_solution_secondary difmap
_audit_creation_method SHELXL-97
_cell_angle_alpha 90.00
_cell_angle_beta 90.00
_cell_angle_gamma 90.00
_cell_formula_units_Z 8
_cell_length_a 31.3812(3)
_cell_length_b 31.3812(3)
_cell_length_c 14.7005(1)
_cell_measurement_reflns_used 9332
_cell_measurement_temperature 100(2)
_cell_measurement_theta_max 28.28
_cell_measurement_theta_min 2.60
_cell_volume 14476.8(2)
_computing_cell_refinement 'Denzo and Scalepak (Otwinowski & Minor, 1997)'
_computing_data_collection 'Collect data collection software (Nonius B.V., 1998)'
_computing_data_reduction 'Denzo and Scalepak (Otwinowski & Minor, 1997)'
_computing_structure_refinement 'SHELXL-97 (Sheldrick, 2008)'
_computing_structure_solution 'SHELXS-97 (Sheldrick, 1990)'
_diffrn_ambient_temperature 100(2)
_diffrn_detector_area_resol_mean 8.3
_diffrn_measured_fraction_theta_full 0.998
_diffrn_measured_fraction_theta_max 0.998
_diffrn_measurement_device_type KappaApexII
_diffrn_measurement_method '\f and \w scans'
_diffrn_radiation_monochromator graphite
_diffrn_radiation_source 'fine-focus sealed tube'
_diffrn_radiation_type MoK\a
_diffrn_radiation_wavelength 0.71073
_diffrn_reflns_av_R_equivalents 0.0000
_diffrn_reflns_av_sigmaI/netI 0.0255
_diffrn_reflns_limit_h_max 41
_diffrn_reflns_limit_h_min -41
_diffrn_reflns_limit_k_max 41
_diffrn_reflns_limit_k_min -41
_diffrn_reflns_limit_l_max 19
_diffrn_reflns_limit_l_min -19
_diffrn_reflns_number 97051
_diffrn_reflns_theta_full 28.28
_diffrn_reflns_theta_max 28.28
_diffrn_reflns_theta_min 2.72
_exptl_absorpt_coefficient_mu 0.210
_exptl_absorpt_correction_T_max 0.9497
_exptl_absorpt_correction_T_min 0.9029
_exptl_absorpt_correction_type multi-scan
_exptl_absorpt_process_details 'DENZO and SCALEPACK (Otwinowski & Minor 1997)'
_exptl_crystal_colour yellow
_exptl_crystal_density_diffrn 1.518
_exptl_crystal_density_method 'not measured'
_exptl_crystal_description prism
_exptl_crystal_F_000 6882
_exptl_crystal_size_max 0.50
_exptl_crystal_size_mid 0.25
_exptl_crystal_size_min 0.25
_refine_diff_density_max 0.994
_refine_diff_density_min -0.344
_refine_diff_density_rms 0.068
_refine_ls_abs_structure_details 'Flack H D (1983), Acta Cryst. A39, 876-881'
_refine_ls_abs_structure_Flack 0.12(8)
_refine_ls_extinction_method none
_refine_ls_goodness_of_fit_ref 1.088
_refine_ls_hydrogen_treatment mixed
_refine_ls_matrix_type full
_refine_ls_number_parameters 1113
_refine_ls_number_reflns 17934
_refine_ls_number_restraints 12
_refine_ls_restrained_S_all 1.088
_refine_ls_R_factor_all 0.0676
_refine_ls_R_factor_gt 0.0592
_refine_ls_shift/su_max 0.013
_refine_ls_shift/su_mean 0.002
_refine_ls_structure_factor_coef Fsqd
_refine_ls_weighting_details 'calc w=1/[\s^2^(Fo^2^)+(0.0681P)^2^+32.8890P] where P=(Fo^2^+2Fc^2^)/3'
_refine_ls_weighting_scheme calc
_refine_ls_wR_factor_gt 0.1446
_refine_ls_wR_factor_ref 0.1505
_reflns_number_gt 16404
_reflns_number_total 17934
_reflns_threshold_expression >2\s(I)
_cod_data_source_file cg2013914_si_001.cif
_cod_data_source_block complex_2
_cod_original_sg_symbol_H-M I41
_cod_database_code 4502999

loop_
_symmetry_equiv_pos_as_xyz
'x, y, z'
'-x, -y, z'
'-y, x+1/2, z+1/4'
'y, -x+1/2, z+1/4'
'x+1/2, y+1/2, z+1/2'
'-x+1/2, -y+1/2, z+1/2'
'-y+1/2, x+1, z+3/4'
'y+1/2, -x+1, z+3/4'

loop_
_atom_site_label
_atom_site_type_symbol
_atom_site_fract_x
_atom_site_fract_y
_atom_site_fract_z
_atom_site_U_iso_or_equiv
_atom_site_adp_type
_atom_site_occupancy
_atom_site_symmetry_multiplicity
_atom_site_calc_flag
_atom_site_refinement_flags
_atom_site_disorder_assembly
_atom_site_disorder_group
O7 O 0.75448(7) -0.13970(7) -0.01422(14) 0.0236(4) Uani 1 1 d . . .
N1 N 0.70129(7) -0.12984(8) -0.29944(15) 0.0187(4) Uani 1 1 d . . .
O3 O 0.64809(7) 0.09906(7) -0.16713(14) 0.0266(4) Uani 1 1 d . . .
O12 O 0.84133(7) -0.10248(7) -0.10262(14) 0.0253(4) Uani 1 1 d . . .
O6 O 0.73949(7) -0.03584(7) -0.41976(14) 0.0240(4) Uani 1 1 d . . .
N17 N 0.66100(7) 0.04936(7) 0.11931(16) 0.0196(4) Uani 1 1 d . . .
O8 O 0.70104(6) -0.06113(7) 0.10908(14) 0.0229(4) Uani 1 1 d . . .
O9 O 0.72625(6) 0.04327(6) 0.19061(14) 0.0218(4) Uani 1 1 d . . .
N12 N 0.76612(7) -0.09922(7) -0.36274(16) 0.0190(4) Uani 1 1 d . . .
N16 N 0.64054(7) -0.02253(7) 0.07424(16) 0.0193(4) Uani 1 1 d . . .
O5 O 0.78085(7) 0.07779(7) -0.36830(16) 0.0285(5) Uani 1 1 d . . .
O4 O 0.73381(7) 0.14879(7) -0.24237(14) 0.0259(4) Uani 1 1 d . . .
N1X N 0.79111(9) -0.01738(9) 0.18552(17) 0.0278(5) Uani 1 1 d . . .
H1X1 H 0.8195 -0.0196 0.1974 0.042 Uiso 1 1 calc R . .
H1X2 H 0.7840 0.0106 0.1794 0.042 Uiso 1 1 calc R . .
H1X3 H 0.7850 -0.0315 0.1331 0.042 Uiso 1 1 calc R . .
N8 N 0.79825(8) 0.14416(8) -0.16767(16) 0.0218(5) Uani 1 1 d . . .
N10 N 0.83305(8) 0.02916(8) -0.32789(17) 0.0228(5) Uani 1 1 d . . .
N5 N 0.63052(8) 0.07053(8) -0.02737(16) 0.0216(5) Uani 1 1 d . . .
O11 O 0.87177(8) -0.00423(8) -0.04818(15) 0.0311(5) Uani 1 1 d . . .
N11 N 0.80824(8) -0.04221(8) -0.36316(16) 0.0211(5) Uani 1 1 d . . .
O10 O 0.81374(7) 0.07026(7) 0.09769(14) 0.0256(4) Uani 1 1 d . . .
O2X O 0.73970(9) -0.10116(8) 0.31441(18) 0.0382(6) Uani 1 1 d . . .
H2X H 0.7398 -0.1278 0.3092 0.057 Uiso 1 1 calc R . .
O1 O 0.65486(7) -0.07668(7) -0.34194(14) 0.0244(4) Uani 1 1 d . . .
N9 N 0.83437(8) 0.09308(8) -0.26475(17) 0.0219(5) Uani 1 1 d . . .
C19 C 0.77387(9) 0.15969(9) -0.0201(2) 0.0212(5) Uani 1 1 d . . .
H19 H 0.7756 0.1895 0.0035 0.025 Uiso 1 1 calc R . .
N2 N 0.64808(7) -0.11288(8) -0.20623(16) 0.0197(4) Uani 1 1 d . . .
N3 N 0.60354(8) -0.06510(8) -0.11931(17) 0.0226(5) Uani 1 1 d . . .
N4 N 0.60272(8) 0.00018(8) -0.06148(16) 0.0213(5) Uani 1 1 d . . .
C27 C 0.66778(8) -0.05640(9) 0.06741(18) 0.0182(5) Uani 1 1 d . . .
C28 C 0.64371(9) 0.00886(9) 0.14625(19) 0.0210(5) Uani 1 1 d . . .
H28A H 0.6149 0.0136 0.1719 0.025 Uiso 1 1 calc R . .
H28B H 0.6617 -0.0030 0.1954 0.025 Uiso 1 1 calc R . .
O2 O 0.59677(8) -0.00799(8) -0.21712(15) 0.0338(5) Uani 1 1 d . . .
N7 N 0.74009(7) 0.15504(8) -0.08670(16) 0.0217(5) Uani 1 1 d . . .
C5 C 0.65079(9) 0.09872(9) -0.08387(19) 0.0209(5) Uani 1 1 d . . .
N22 N 0.87493(8) -0.00194(8) -0.20510(16) 0.0223(5) Uani 1 1 d . . .
C3 C 0.60130(9) -0.02283(10) -0.1408(2) 0.0231(5) Uani 1 1 d . . .
C14 C 0.66716(9) -0.14990(8) -0.16376(17) 0.0181(5) Uani 1 1 d . . .
H14 H 0.6467 -0.1743 -0.1605 0.022 Uiso 1 1 calc R . .
N23 N 0.85348(7) -0.07342(8) -0.24489(16) 0.0205(5) Uani 1 1 d . . .
C30 C 0.74366(9) 0.12824(9) 0.12775(19) 0.0203(5) Uani 1 1 d . . .
H30A H 0.7581 0.1169 0.1826 0.024 Uiso 1 1 calc R . .
H30B H 0.7349 0.1579 0.1411 0.024 Uiso 1 1 calc R . .
N24 N 0.80627(8) -0.12556(8) -0.23193(16) 0.0224(5) Uani 1 1 d . . .
C18 C 0.66860(8) 0.11925(9) 0.06481(18) 0.0180(5) Uani 1 1 d . . .
H18 H 0.6565 0.1449 0.0960 0.022 Uiso 1 1 calc R . .
N19 N 0.77403(8) 0.12878(8) 0.05321(16) 0.0209(5) Uani 1 1 d . . .
C6 C 0.69569(9) 0.16276(9) -0.0692(2) 0.0214(5) Uani 1 1 d . . .
H6A H 0.6816 0.1712 -0.1267 0.026 Uiso 1 1 calc R . .
H6B H 0.6931 0.1869 -0.0262 0.026 Uiso 1 1 calc R . .
N18 N 0.70602(7) 0.10330(7) 0.11100(16) 0.0192(4) Uani 1 1 d . . .
C29 C 0.70073(9) 0.06277(9) 0.14381(18) 0.0187(5) Uani 1 1 d . . .
C21 C 0.87063(9) 0.07210(9) -0.22468(19) 0.0210(5) Uani 1 1 d . . .
H21 H 0.8974 0.0891 -0.2324 0.025 Uiso 1 1 calc R . .
N13 N 0.74190(7) -0.15327(8) -0.16615(16) 0.0199(4) Uani 1 1 d . . .
N20 N 0.82764(7) 0.10785(8) -0.03426(16) 0.0210(5) Uani 1 1 d . . .
O1X O 0.78981(9) -0.10413(8) 0.20597(17) 0.0382(6) Uani 1 1 d . . .
N14 N 0.68678(8) -0.14143(8) -0.07640(15) 0.0200(5) Uani 1 1 d . . .
N21 N 0.86472(8) 0.05837(8) -0.13092(17) 0.0215(5) Uani 1 1 d . . .
C9 C 0.81246(9) 0.06788(9) -0.3247(2) 0.0233(6) Uani 1 1 d . . .
N15 N 0.65027(7) -0.08524(8) 0.00629(16) 0.0197(4) Uani 1 1 d . . .
C6X C 0.82732(12) -0.10941(11) 0.4411(2) 0.0323(7) Uani 1 1 d . . .
H6X H 0.7978 -0.1149 0.4324 0.039 Uiso 1 1 calc R . .
C25 C 0.72999(9) -0.14408(9) -0.07909(19) 0.0199(5) Uani 1 1 d . . .
N6 N 0.67387(8) 0.12628(8) -0.03183(16) 0.0218(5) Uani 1 1 d . . .
C13 C 0.70589(8) -0.16014(9) -0.22616(17) 0.0176(5) Uani 1 1 d . . .
H13 H 0.7049 -0.1902 -0.2489 0.021 Uiso 1 1 calc R . .
C17 C 0.63727(9) 0.08078(9) 0.06808(18) 0.0188(5) Uani 1 1 d . . .
H17 H 0.6100 0.0885 0.0991 0.023 Uiso 1 1 calc R . .
C33 C 0.87067(9) 0.01547(10) -0.1199(2) 0.0225(5) Uani 1 1 d . . .
C11X C 0.86331(10) -0.00471(10) 0.3662(2) 0.0266(6) Uani 1 1 d . . .
H11X H 0.8622 0.0230 0.3402 0.032 Uiso 1 1 calc R . .
C2 C 0.60501(8) -0.09865(10) -0.1858(2) 0.0225(6) Uani 1 1 d . . .
H2A H 0.5914 -0.0885 -0.2426 0.027 Uiso 1 1 calc R . .
H2B H 0.5883 -0.1232 -0.1631 0.027 Uiso 1 1 calc R . .
C5X C 0.84526(10) -0.06988(10) 0.41579(19) 0.0254(6) Uani 1 1 d . . .
C36 C 0.78534(9) -0.16150(9) -0.19135(18) 0.0200(5) Uani 1 1 d . . .
H36A H 0.8014 -0.1702 -0.1365 0.024 Uiso 1 1 calc R . .
H36B H 0.7860 -0.1856 -0.2348 0.024 Uiso 1 1 calc R . .
C24 C 0.80596(8) -0.11606(9) -0.32849(18) 0.0178(5) Uani 1 1 d . . .
H24 H 0.8162 -0.1408 -0.3655 0.021 Uiso 1 1 calc R . .
C12 C 0.72893(9) -0.12544(9) -0.37756(18) 0.0192(5) Uani 1 1 d . . .
H12A H 0.7384 -0.1542 -0.3966 0.023 Uiso 1 1 calc R . .
H12B H 0.7122 -0.1131 -0.4283 0.023 Uiso 1 1 calc R . .
C3X C 0.78335(10) -0.01992(10) 0.35395(19) 0.0237(6) Uani 1 1 d . . .
H3X1 H 0.7806 0.0115 0.3549 0.028 Uiso 1 1 calc R . .
H3X2 H 0.7650 -0.0314 0.4029 0.028 Uiso 1 1 calc R . .
C26 C 0.66378(9) -0.12942(9) 0.00523(19) 0.0212(5) Uani 1 1 d . . .
H26A H 0.6383 -0.1479 0.0112 0.025 Uiso 1 1 calc R . .
H26B H 0.6822 -0.1347 0.0587 0.025 Uiso 1 1 calc R . .
N2X N 0.89967(9) -0.02332(10) 0.39952(19) 0.0316(6) Uani 1 1 d . . .
H2X2 H 0.9251 -0.0116 0.4008 0.038 Uiso 1 1 calc R . .
C7 C 0.75519(9) 0.14894(9) -0.1728(2) 0.0207(5) Uani 1 1 d . . .
C15 C 0.60821(9) -0.07224(9) -0.02270(18) 0.0193(5) Uani 1 1 d . . .
H15 H 0.5858 -0.0920 0.0009 0.023 Uiso 1 1 calc R . .
C1 C 0.66703(8) -0.10347(9) -0.28758(19) 0.0196(5) Uani 1 1 d . . .
C4X C 0.82882(10) -0.03120(9) 0.37539(19) 0.0236(6) Uani 1 1 d . . .
C23 C 0.83681(9) -0.07705(9) -0.33571(18) 0.0196(5) Uani 1 1 d . . .
H23 H 0.8599 -0.0820 -0.3814 0.024 Uiso 1 1 calc R . .
C10X C 0.88954(11) -0.06352(12) 0.4306(2) 0.0318(7) Uani 1 1 d . . .
C35 C 0.83412(9) -0.10049(9) -0.18417(19) 0.0207(5) Uani 1 1 d . . .
C10 C 0.82412(9) -0.00216(9) -0.39780(18) 0.0224(5) Uani 1 1 d . . .
H10A H 0.8029 0.0098 -0.4404 0.027 Uiso 1 1 calc R . .
H10B H 0.8506 -0.0076 -0.4326 0.027 Uiso 1 1 calc R . .
C34 C 0.88757(9) -0.04539(10) -0.2183(2) 0.0225(5) Uani 1 1 d . . .
H34A H 0.9002 -0.0561 -0.1610 0.027 Uiso 1 1 calc R . .
H34B H 0.9100 -0.0463 -0.2655 0.027 Uiso 1 1 calc R . .
C4 C 0.59458(9) 0.04546(10) -0.0585(2) 0.0238(6) Uani 1 1 d . . .
H4A H 0.5701 0.0508 -0.0176 0.029 Uiso 1 1 calc R . .
H4B H 0.5864 0.0552 -0.1201 0.029 Uiso 1 1 calc R . .
C22 C 0.87269(9) 0.02922(9) -0.27650(19) 0.0212(5) Uani 1 1 d . . .
H22 H 0.8981 0.0278 -0.3174 0.025 Uiso 1 1 calc R . .
C11 C 0.76795(9) -0.05664(9) -0.38514(18) 0.0199(5) Uani 1 1 d . . .
C31 C 0.80569(9) 0.09864(9) 0.04366(19) 0.0209(5) Uani 1 1 d . . .
C8 C 0.82447(9) 0.13736(9) -0.2474(2) 0.0234(5) Uani 1 1 d . . .
H8A H 0.8096 0.1492 -0.3011 0.028 Uiso 1 1 calc R . .
H8B H 0.8515 0.1533 -0.2398 0.028 Uiso 1 1 calc R . .
C32 C 0.86790(8) 0.08743(10) -0.0548(2) 0.0226(6) Uani 1 1 d . . .
H32A H 0.8894 0.1096 -0.0689 0.027 Uiso 1 1 calc R . .
H32B H 0.8778 0.0716 -0.0006 0.027 Uiso 1 1 calc R . .
C1X C 0.76708(11) -0.08438(11) 0.2558(2) 0.0300(7) Uani 1 1 d . . .
C16 C 0.60339(9) -0.02691(9) 0.01833(19) 0.0202(5) Uani 1 1 d . . .
H16 H 0.5766 -0.0241 0.0547 0.024 Uiso 1 1 calc R . .
C8X C 0.89730(13) -0.13211(13) 0.4953(2) 0.0409(9) Uani 1 1 d . . .
H8X H 0.9144 -0.1535 0.5228 0.049 Uiso 1 1 calc R . .
C7X C 0.85389(14) -0.14022(12) 0.4790(2) 0.0380(8) Uani 1 1 d . . .
H7X H 0.8424 -0.1673 0.4942 0.046 Uiso 1 1 calc R . .
C2X C 0.76642(10) -0.03639(10) 0.2619(2) 0.0245(6) Uani 1 1 d . . .
H2X1 H 0.7361 -0.0269 0.2558 0.029 Uiso 1 1 calc R . .
C20 C 0.81426(9) 0.14759(9) -0.0752(2) 0.0207(5) Uani 1 1 d . . .
H20 H 0.8368 0.1700 -0.0700 0.025 Uiso 1 1 calc R . .
C9X C 0.91549(12) -0.09394(13) 0.4722(2) 0.0375(8) Uani 1 1 d . . .
H9X H 0.9447 -0.0884 0.4842 0.045 Uiso 1 1 calc R . .
C8Y C 0.60684(13) 0.12707(12) -0.7356(2) 0.0387(8) Uani 1 1 d . . .
H8Y H 0.5985 0.1511 -0.7706 0.046 Uiso 1 1 calc R . .
C6Y C 0.58866(12) 0.05773(12) -0.6719(2) 0.0337(7) Uani 1 1 d . . .
H6Y H 0.5687 0.0353 -0.6641 0.040 Uiso 1 1 calc R . .
C5Y C 0.62932(12) 0.05556(11) -0.6325(2) 0.0336(7) Uani 1 1 d . . .
C7Y C 0.57830(12) 0.09375(12) -0.7230(2) 0.0354(8) Uani 1 1 d . . .
H7Y H 0.5509 0.0956 -0.7500 0.042 Uiso 1 1 calc R . .
N2Y N 0.69486(11) 0.08009(13) -0.6021(2) 0.0470(8) Uani 1 1 d . . .
H2Y H 0.7178 0.0962 -0.5999 0.056 Uiso 1 1 calc R . .
C4Y C 0.65075(13) 0.02439(13) -0.5778(2) 0.0411(9) Uani 1 1 d . . .
C9Y C 0.64683(13) 0.12584(13) -0.6984(2) 0.0389(8) Uani 1 1 d . . .
H9Y H 0.6665 0.1485 -0.7072 0.047 Uiso 1 1 calc R . .
C11Y C 0.69017(14) 0.04056(15) -0.5612(3) 0.0489(11) Uani 1 1 d . . .
H11Y H 0.7116 0.0267 -0.5264 0.059 Uiso 1 1 calc R . .
O2Y O 0.53878(11) -0.01092(10) -0.5048(2) 0.0507(7) Uani 1 1 d . . .
H2Y1 H 0.5175 0.0049 -0.5119 0.076 Uiso 0.50 1 calc PR A 1
H2Y2 H 0.5507 -0.0211 -0.5511 0.076 Uiso 0.50 1 calc PR A 2
N1Y N 0.63847(12) 0.00410(9) -0.3819(2) 0.0411(7) Uani 1 1 d . . .
H1Y1 H 0.6431 0.0321 -0.3951 0.062 Uiso 1 1 calc R . .
H1Y2 H 0.6638 -0.0101 -0.3816 0.062 Uiso 1 1 calc R . .
H1Y3 H 0.6260 0.0019 -0.3263 0.062 Uiso 1 1 calc R . .
O1Y O 0.56164(11) 0.04064(9) -0.4112(2) 0.0567(8) Uani 1 1 d . . .
C1Y C 0.56711(15) 0.00863(11) -0.4547(3) 0.0433(9) Uani 1 1 d . . .
C10Y C 0.65778(12) 0.08969(13) -0.6466(2) 0.0376(8) Uani 1 1 d . . .
C2Y C 0.60986(15) -0.01487(11) -0.4524(3) 0.0422(9) Uani 1 1 d . . .
H2Z2 H 0.6038 -0.0448 -0.4331 0.051 Uiso 1 1 calc R . .
C3Y C 0.63352(16) -0.01741(12) -0.5440(3) 0.0470(10) Uani 1 1 d . . .
H3Y1 H 0.6575 -0.0377 -0.5377 0.056 Uiso 1 1 calc R . .
H3Y2 H 0.6138 -0.0290 -0.5903 0.056 Uiso 1 1 calc R . .
Cl1 Cl 1.0000 0.0000 0.40137(11) 0.0466(3) Uani 1 2 d S . .
O1W O 0.68582(7) 0.07872(7) -0.34217(17) 0.0301(5) Uani 1 1 d D . .
H1W1 H 0.7121(6) 0.0799(15) -0.346(3) 0.045 Uiso 1 1 d D . .
H2W1 H 0.6856(15) 0.0862(15) -0.2883(16) 0.045 Uiso 1 1 d D . .
O2W O 0.78598(8) -0.05314(8) 0.01146(17) 0.0330(5) Uani 1 1 d D . .
H1W2 H 0.8096(9) -0.0597(15) -0.010(3) 0.049 Uiso 1 1 d D . .
H2W2 H 0.7751(15) -0.0774(9) 0.014(4) 0.049 Uiso 1 1 d D . .
O3W O 0.74950(11) -0.19983(11) 0.1326(2) 0.0499(7) Uani 1 1 d D . .
H3W1 H 0.754(2) -0.1774(11) 0.106(3) 0.075 Uiso 1 1 d D . .
H3W2 H 0.749(2) -0.1978(17) 0.1868(13) 0.075 Uiso 1 1 d D . .
O4W O 0.83120(12) 0.08361(10) -0.7156(2) 0.0516(8) Uani 1 1 d D . .
H4W1 H 0.826(2) 0.0757(19) -0.767(2) 0.077 Uiso 1 1 d D . .
H4W2 H 0.8093(13) 0.0970(19) -0.702(5) 0.077 Uiso 1 1 d D . .
O5W O 0.88038(11) -0.00749(12) 0.1438(2) 0.0565(8) Uani 1 1 d D . .
H5W1 H 0.876(2) 0.0179(8) 0.138(5) 0.085 Uiso 1 1 d D . .
Cl3 Cl 0.72596(7) -0.19624(7) 0.34715(15) 0.0327(8) Uani 0.441(7) 1 d P B 1
O8W O 0.7438(2) -0.18295(19) 0.3134(5) 0.0476(18) Uani 0.559(7) 1 d P B 2
O7W O 0.49239(19) 0.03520(19) -0.0490(4) 0.0479(13) Uiso 0.50 1 d P C -1
O11W O 0.5015(4) 0.0253(3) -0.2229(8) 0.100(3) Uiso 0.50 1 d P D -1
Cl41 Cl 0.74446(13) 0.02752(13) -0.1293(3) 0.0564(14) Uani 0.287(5) 1 d P E 1
Cl42 Cl 0.73854(15) 0.02530(15) -0.0361(3) 0.0837(16) Uani 0.396(6) 1 d P F 2
Cl43 Cl 0.72053(17) -0.00640(16) -0.1783(3) 0.0765(17) Uani 0.318(5) 1 d P G 3
O10W O 0.5226(3) -0.0513(2) -0.6597(6) 0.072(2) Uani 0.50 1 d P . .
Cl2 Cl 0.77102(5) 0.14740(7) -0.62627(12) 0.0536(7) Uani 0.602(5) 1 d P H 1
O12W O 0.7744(5) 0.1093(8) -0.5659(10) 0.150(8) Uani 0.398(5) 1 d P H 2
O9W O 0.7349(2) 0.2491(2) 0.0900(9) 0.167(6) Uani 0.777(11) 1 d P I 1
O6W O 0.8317(2) 0.24315(17) -0.1810(3) 0.087(2) Uani 0.777(11) 1 d P I 1
O9WA O 0.7466(4) 0.2844(8) 0.1125(11) 0.087(10) Uani 0.223(11) 1 d P I 2

loop_
_atom_site_aniso_label
_atom_site_aniso_U_11
_atom_site_aniso_U_22
_atom_site_aniso_U_33
_atom_site_aniso_U_23
_atom_site_aniso_U_13
_atom_site_aniso_U_12
O7 0.0263(10) 0.0286(10) 0.0160(9) -0.0028(8) -0.0042(8) 0.0024(8)
N1 0.0192(10) 0.0231(11) 0.0139(10) 0.0025(9) 0.0028(8) 0.0018(9)
O3 0.0283(11) 0.0339(11) 0.0176(9) 0.0014(8) -0.0045(8) 0.0019(9)
O12 0.0268(10) 0.0319(11) 0.0173(10) 0.0014(8) -0.0069(8) 0.0023(8)
O6 0.0230(10) 0.0261(10) 0.0230(10) 0.0036(8) -0.0050(8) 0.0003(8)
N17 0.0211(11) 0.0200(11) 0.0179(11) -0.0005(9) -0.0008(9) -0.0006(8)
O8 0.0207(9) 0.0299(10) 0.0180(9) -0.0025(8) -0.0021(7) -0.0016(8)
O9 0.0237(10) 0.0237(10) 0.0180(9) 0.0002(7) -0.0019(8) 0.0030(8)
N12 0.0169(10) 0.0213(11) 0.0189(11) 0.0018(9) -0.0021(8) 0.0014(8)
N16 0.0183(10) 0.0222(11) 0.0173(11) -0.0043(9) 0.0000(8) -0.0014(8)
O5 0.0253(10) 0.0303(11) 0.0299(11) 0.0024(9) -0.0085(9) -0.0020(8)
O4 0.0236(10) 0.0330(11) 0.0210(10) 0.0015(8) -0.0028(8) 0.0018(8)
N1X 0.0328(13) 0.0338(13) 0.0167(11) -0.0038(10) -0.0035(10) 0.0095(11)
N8 0.0204(11) 0.0283(12) 0.0166(11) 0.0016(9) -0.0003(9) -0.0010(9)
N10 0.0226(11) 0.0254(12) 0.0203(11) -0.0016(9) -0.0020(9) -0.0064(9)
N5 0.0199(11) 0.0265(12) 0.0184(11) -0.0015(9) -0.0030(9) -0.0004(9)
O11 0.0395(13) 0.0345(12) 0.0194(10) 0.0010(9) -0.0002(9) 0.0044(10)
N11 0.0222(11) 0.0224(11) 0.0189(11) 0.0024(9) -0.0023(9) -0.0026(9)
O10 0.0257(10) 0.0297(11) 0.0215(10) 0.0027(8) -0.0012(8) 0.0047(8)
O2X 0.0495(15) 0.0316(12) 0.0334(13) -0.0008(10) -0.0014(11) 0.0032(11)
O1 0.0232(10) 0.0274(10) 0.0226(10) 0.0052(8) -0.0007(8) 0.0022(8)
N9 0.0199(11) 0.0242(12) 0.0216(12) -0.0008(9) -0.0026(9) -0.0040(9)
C19 0.0198(12) 0.0223(13) 0.0216(13) -0.0008(10) -0.0004(10) -0.0021(10)
N2 0.0188(11) 0.0236(11) 0.0167(11) -0.0026(9) 0.0022(8) 0.0011(9)
N3 0.0214(11) 0.0290(12) 0.0175(11) -0.0037(9) 0.0001(9) 0.0016(9)
N4 0.0221(11) 0.0240(12) 0.0178(11) -0.0033(9) -0.0016(9) -0.0003(9)
C27 0.0182(12) 0.0232(13) 0.0132(11) -0.0005(10) 0.0032(9) -0.0053(9)
C28 0.0256(13) 0.0218(13) 0.0156(12) -0.0031(10) 0.0013(10) -0.0015(10)
O2 0.0459(14) 0.0371(13) 0.0185(10) 0.0004(9) -0.0082(9) 0.0047(10)
N7 0.0166(10) 0.0301(12) 0.0183(11) 0.0007(9) -0.0004(9) 0.0016(9)
C5 0.0182(12) 0.0237(13) 0.0208(13) 0.0001(10) -0.0008(10) 0.0068(10)
N22 0.0215(11) 0.0279(12) 0.0176(11) -0.0020(9) -0.0006(9) -0.0016(9)
C3 0.0183(12) 0.0290(14) 0.0220(14) -0.0039(11) -0.0032(10) 0.0002(10)
C14 0.0227(12) 0.0193(12) 0.0123(11) -0.0026(9) 0.0001(9) -0.0046(10)
N23 0.0200(11) 0.0254(12) 0.0160(11) -0.0001(9) -0.0012(8) -0.0017(9)
C30 0.0215(12) 0.0215(12) 0.0180(12) -0.0031(10) 0.0004(10) -0.0004(10)
N24 0.0240(11) 0.0303(12) 0.0130(10) 0.0021(9) 0.0005(9) -0.0029(10)
C18 0.0165(11) 0.0215(12) 0.0160(12) -0.0007(10) 0.0016(9) 0.0030(9)
N19 0.0191(11) 0.0240(11) 0.0197(11) 0.0007(9) -0.0002(9) -0.0016(9)
C6 0.0220(13) 0.0212(13) 0.0211(13) 0.0035(10) 0.0011(10) 0.0038(10)
N18 0.0164(10) 0.0196(10) 0.0216(11) -0.0016(9) -0.0030(9) 0.0012(8)
C29 0.0223(12) 0.0196(12) 0.0141(12) -0.0029(9) 0.0005(10) 0.0017(10)
C21 0.0167(12) 0.0265(13) 0.0197(13) -0.0036(10) 0.0013(10) -0.0050(10)
N13 0.0195(11) 0.0247(11) 0.0154(10) -0.0024(9) 0.0006(8) -0.0004(9)
N20 0.0157(10) 0.0272(12) 0.0202(11) -0.0004(9) -0.0022(9) 0.0013(9)
O1X 0.0514(15) 0.0352(13) 0.0281(12) -0.0056(10) -0.0056(11) 0.0212(11)
N14 0.0218(11) 0.0257(11) 0.0125(10) -0.0031(9) 0.0014(8) 0.0001(9)
N21 0.0222(11) 0.0246(11) 0.0177(11) -0.0028(9) 0.0003(9) -0.0008(9)
C9 0.0228(13) 0.0259(14) 0.0211(14) 0.0015(11) 0.0017(11) -0.0059(11)
N15 0.0205(11) 0.0229(11) 0.0157(10) -0.0034(9) -0.0007(9) -0.0001(9)
C6X 0.0450(19) 0.0383(17) 0.0135(13) 0.0003(12) 0.0063(12) 0.0116(14)
C25 0.0239(13) 0.0202(12) 0.0155(12) 0.0000(10) 0.0011(10) -0.0012(10)
N6 0.0226(11) 0.0257(12) 0.0173(11) -0.0005(9) -0.0001(9) -0.0018(9)
C13 0.0192(12) 0.0204(12) 0.0130(11) -0.0025(9) -0.0012(9) -0.0016(9)
C17 0.0185(12) 0.0207(12) 0.0172(12) -0.0017(10) 0.0015(10) 0.0033(9)
C33 0.0170(12) 0.0307(14) 0.0199(13) -0.0037(11) -0.0001(10) -0.0017(10)
C11X 0.0295(15) 0.0352(16) 0.0149(13) -0.0013(11) -0.0016(11) 0.0057(12)
C2 0.0147(12) 0.0341(15) 0.0187(13) -0.0083(11) -0.0005(10) -0.0015(10)
C5X 0.0314(15) 0.0328(15) 0.0122(12) -0.0020(11) 0.0039(11) 0.0097(12)
C36 0.0205(12) 0.0229(13) 0.0165(12) 0.0025(10) -0.0007(10) 0.0042(10)
C24 0.0187(12) 0.0223(12) 0.0124(11) 0.0001(9) 0.0038(9) 0.0014(10)
C12 0.0213(12) 0.0232(12) 0.0130(12) -0.0006(10) -0.0006(10) -0.0050(10)
C3X 0.0282(14) 0.0254(14) 0.0175(13) -0.0019(10) 0.0002(11) 0.0068(11)
C26 0.0269(14) 0.0224(13) 0.0142(12) -0.0015(10) 0.0023(10) -0.0015(10)
N2X 0.0256(13) 0.0456(16) 0.0234(13) 0.0002(11) -0.0015(10) 0.0071(11)
C7 0.0203(12) 0.0188(12) 0.0229(13) 0.0006(10) 0.0016(10) -0.0023(10)
C15 0.0180(12) 0.0227(13) 0.0173(12) -0.0041(10) 0.0025(10) -0.0035(10)
C1 0.0184(12) 0.0222(13) 0.0181(12) -0.0024(10) -0.0007(10) -0.0024(10)
C4X 0.0306(14) 0.0270(14) 0.0134(12) -0.0027(10) 0.0001(11) 0.0055(11)
C23 0.0181(12) 0.0252(13) 0.0156(12) -0.0012(10) 0.0016(9) -0.0005(10)
C10X 0.0344(16) 0.0461(19) 0.0149(13) -0.0009(12) 0.0046(12) 0.0156(14)
C35 0.0189(12) 0.0245(13) 0.0187(13) 0.0004(10) -0.0011(10) 0.0044(10)
C10 0.0259(13) 0.0269(14) 0.0145(12) 0.0009(10) 0.0002(10) -0.0058(11)
C34 0.0158(12) 0.0292(14) 0.0224(13) -0.0039(11) 0.0003(10) 0.0025(10)
C4 0.0172(12) 0.0290(14) 0.0252(14) -0.0013(11) -0.0080(10) 0.0007(10)
C22 0.0190(12) 0.0250(13) 0.0195(13) -0.0032(10) 0.0004(10) -0.0029(10)
C11 0.0238(13) 0.0217(12) 0.0143(12) -0.0007(10) 0.0011(10) -0.0028(10)
C31 0.0159(12) 0.0260(13) 0.0208(13) -0.0038(10) -0.0026(10) -0.0030(10)
C8 0.0245(13) 0.0233(13) 0.0222(13) 0.0025(11) 0.0041(11) -0.0014(10)
C32 0.0149(12) 0.0319(15) 0.0210(13) -0.0078(11) -0.0022(10) 0.0007(10)
C1X 0.0339(16) 0.0332(16) 0.0227(14) -0.0028(12) -0.0088(12) 0.0107(13)
C16 0.0172(12) 0.0244(13) 0.0190(12) -0.0039(10) 0.0015(10) -0.0040(10)
C8X 0.055(2) 0.048(2) 0.0196(15) 0.0040(14) 0.0079(14) 0.0334(18)
C7X 0.063(2) 0.0351(17) 0.0155(14) -0.0001(12) 0.0088(14) 0.0214(16)
C2X 0.0256(14) 0.0291(14) 0.0187(13) -0.0011(11) -0.0037(11) 0.0088(11)
C20 0.0170(12) 0.0238(13) 0.0213(13) -0.0014(10) -0.0008(10) -0.0029(10)
C9X 0.0357(18) 0.058(2) 0.0192(14) -0.0001(14) 0.0060(13) 0.0252(16)
C8Y 0.057(2) 0.0430(19) 0.0161(14) 0.0000(13) 0.0073(14) 0.0194(17)
C6Y 0.0445(19) 0.0387(18) 0.0178(14) -0.0046(13) -0.0012(13) 0.0126(14)
C5Y 0.0436(18) 0.0390(17) 0.0181(14) -0.0047(13) 0.0008(13) 0.0149(14)
C7Y 0.0376(17) 0.050(2) 0.0183(14) -0.0019(14) -0.0033(13) 0.0195(15)
N2Y 0.0366(16) 0.077(2) 0.0278(15) -0.0118(15) 0.0061(13) 0.0115(16)
C4Y 0.053(2) 0.047(2) 0.0243(16) -0.0077(14) -0.0053(15) 0.0263(17)
C9Y 0.045(2) 0.049(2) 0.0232(16) -0.0089(14) 0.0105(14) 0.0013(16)
C11Y 0.053(2) 0.066(3) 0.0277(18) -0.0076(17) 0.0010(16) 0.031(2)
O2Y 0.0613(19) 0.0425(16) 0.0485(17) -0.0052(13) -0.0102(14) -0.0055(13)
N1Y 0.073(2) 0.0224(13) 0.0278(15) 0.0011(11) -0.0102(15) -0.0101(13)
O1Y 0.073(2) 0.0307(14) 0.066(2) -0.0080(13) -0.0208(17) 0.0011(13)
C1Y 0.069(3) 0.0230(16) 0.038(2) 0.0060(14) -0.0117(18) -0.0053(16)
C10Y 0.0386(18) 0.056(2) 0.0181(15) -0.0100(14) 0.0029(13) 0.0175(16)
C2Y 0.070(3) 0.0196(14) 0.0370(19) 0.0022(13) -0.0228(18) -0.0044(15)
C3Y 0.077(3) 0.0289(17) 0.0353(19) -0.0086(15) -0.0130(19) 0.0194(18)
Cl1 0.0289(6) 0.0454(7) 0.0656(9) 0.000 0.000 -0.0087(5)
O1W 0.0247(10) 0.0311(11) 0.0346(12) -0.0105(10) -0.0011(9) -0.0016(9)
O2W 0.0384(13) 0.0358(12) 0.0248(11) -0.0068(10) 0.0012(10) 0.0017(10)
O3W 0.0562(17) 0.0616(19) 0.0318(14) 0.0062(13) -0.0017(13) 0.0085(15)
O4W 0.077(2) 0.0388(15) 0.0388(15) 0.0053(12) -0.0280(16) -0.0062(14)
O5W 0.0508(17) 0.084(2) 0.0350(15) -0.0176(16) -0.0014(13) 0.0061(17)
Cl3 0.0250(11) 0.0376(12) 0.0356(12) 0.0139(8) 0.0078(7) 0.0002(7)
O8W 0.058(4) 0.038(3) 0.048(3) -0.003(3) -0.018(3) 0.004(3)
Cl41 0.051(2) 0.056(2) 0.062(3) 0.0037(19) -0.0070(18) 0.0008(16)
Cl42 0.100(3) 0.094(3) 0.057(2) -0.0174(19) -0.0114(19) 0.028(2)
Cl43 0.082(3) 0.074(3) 0.073(3) -0.010(2) -0.015(2) 0.000(2)
O10W 0.084(5) 0.060(4) 0.071(5) -0.005(4) -0.005(4) -0.009(4)
Cl2 0.0379(9) 0.0826(15) 0.0403(10) 0.0073(9) 0.0048(7) -0.0064(8)
O12W 0.078(9) 0.28(3) 0.088(10) -0.005(13) -0.014(7) -0.025(12)
O9W 0.097(5) 0.061(4) 0.344(15) -0.085(6) 0.106(7) -0.023(3)
O6W 0.141(6) 0.069(3) 0.050(3) -0.015(2) -0.041(3) 0.026(3)
O9WA 0.027(7) 0.18(3) 0.059(10) -0.072(13) -0.002(6) -0.015(9)

loop_
_atom_type_symbol
_atom_type_description
_atom_type_scat_dispersion_real
_atom_type_scat_dispersion_imag
_atom_type_scat_source
C C 0.0033 0.0016 'International Tables Vol C Tables 4.2.6.8 and 6.1.1.4'
H H 0.0000 0.0000 'International Tables Vol C Tables 4.2.6.8 and 6.1.1.4'
O O 0.0106 0.0060 'International Tables Vol C Tables 4.2.6.8 and 6.1.1.4'
N N 0.0061 0.0033 'International Tables Vol C Tables 4.2.6.8 and 6.1.1.4'
Cl Cl 0.1484 0.1585 'International Tables Vol C Tables 4.2.6.8 and 6.1.1.4'

loop_
_geom_angle_atom_site_label_1
_geom_angle_atom_site_label_2
_geom_angle_atom_site_label_3
_geom_angle
C1 N1 C13 112.4(2)
C1 N1 C12 121.0(2)
C13 N1 C12 126.5(2)
C29 N17 C28 123.0(2)
C29 N17 C17 113.4(2)
C28 N17 C17 123.5(2)
C11 N12 C12 123.4(2)
C11 N12 C24 113.6(2)
C12 N12 C24 122.8(2)
C27 N16 C16 113.1(2)
C27 N16 C28 122.6(2)
C16 N16 C28 122.7(2)
C2X N1X H1X1 109.5
C2X N1X H1X2 109.5
H1X1 N1X H1X2 109.5
C2X N1X H1X3 109.5
H1X1 N1X H1X3 109.5
H1X2 N1X H1X3 109.5
C7 N8 C8 122.4(2)
C7 N8 C20 112.8(2)
C8 N8 C20 124.9(2)
C9 N10 C10 122.1(2)
C9 N10 C22 112.5(2)
C10 N10 C22 122.3(2)
C5 N5 C4 121.4(2)
C5 N5 C17 112.0(2)
C4 N5 C17 122.5(2)
C11 N11 C10 121.2(2)
C11 N11 C23 112.2(2)
C10 N11 C23 122.2(2)
C1X O2X H2X 109.5
C9 N9 C21 113.3(2)
C9 N9 C8 124.1(3)
C21 N9 C8 122.4(2)
N19 C19 N7 115.9(2)
N19 C19 C20 102.8(2)
N7 C19 C20 102.8(2)
N19 C19 H19 111.6
N7 C19 H19 111.6
C20 C19 H19 111.6
C1 N2 C14 111.7(2)
C1 N2 C2 121.2(2)
C14 N2 C2 122.8(2)
C3 N3 C2 123.8(2)
C3 N3 C15 112.6(2)
C2 N3 C15 123.4(2)
C3 N4 C4 122.5(2)
C3 N4 C16 112.3(2)
C4 N4 C16 123.7(2)
O8 C27 N16 126.3(3)
O8 C27 N15 125.8(3)
N16 C27 N15 107.9(2)
N17 C28 N16 115.2(2)
N17 C28 H28A 108.5
N16 C28 H28A 108.5
N17 C28 H28B 108.5
N16 C28 H28B 108.5
H28A C28 H28B 107.5
C7 N7 C6 121.8(2)
C7 N7 C19 112.7(2)
C6 N7 C19 124.8(2)
O3 C5 N6 126.2(3)
O3 C5 N5 125.3(3)
N6 C5 N5 108.4(2)
C33 N22 C34 121.9(2)
C33 N22 C22 113.0(2)
C34 N22 C22 124.2(2)
O2 C3 N3 126.1(3)
O2 C3 N4 125.7(3)
N3 C3 N4 108.2(2)
N2 C14 N14 114.2(2)
N2 C14 C13 103.6(2)
N14 C14 C13 103.2(2)
N2 C14 H14 111.7
N14 C14 H14 111.7
C13 C14 H14 111.7
C35 N23 C23 113.2(2)
C35 N23 C34 122.0(2)
C23 N23 C34 124.8(2)
N18 C30 N19 114.6(2)
N18 C30 H30A 108.6
N19 C30 H30A 108.6
N18 C30 H30B 108.6
N19 C30 H30B 108.6
H30A C30 H30B 107.6
C35 N24 C36 122.0(2)
C35 N24 C24 112.8(2)
C36 N24 C24 124.4(2)
N18 C18 N6 114.9(2)
N18 C18 C17 103.3(2)
N6 C18 C17 102.7(2)
N18 C18 H18 111.7
N6 C18 H18 111.7
C17 C18 H18 111.7
C31 N19 C19 112.7(2)
C31 N19 C30 122.8(2)
C19 N19 C30 124.5(2)
N7 C6 N6 113.2(2)
N7 C6 H6A 108.9
N6 C6 H6A 108.9
N7 C6 H6B 108.9
N6 C6 H6B 108.9
H6A C6 H6B 107.7
C29 N18 C30 123.0(2)
C29 N18 C18 112.8(2)
C30 N18 C18 124.0(2)
O9 C29 N17 126.4(3)
O9 C29 N18 125.8(3)
N17 C29 N18 107.7(2)
N9 C21 N21 114.9(2)
N9 C21 C22 103.2(2)
N21 C21 C22 102.4(2)
N9 C21 H21 111.9
N21 C21 H21 111.9
C22 C21 H21 111.9
C25 N13 C36 122.7(2)
C25 N13 C13 112.9(2)
C36 N13 C13 123.8(2)
C31 N20 C20 112.6(2)
C31 N20 C32 121.4(2)
C20 N20 C32 123.2(2)
C25 N14 C14 112.8(2)
C25 N14 C26 122.5(2)
C14 N14 C26 124.7(2)
C33 N21 C32 121.3(3)
C33 N21 C21 112.7(2)
C32 N21 C21 122.5(2)
O5 C9 N9 126.8(3)
O5 C9 N10 126.0(3)
N9 C9 N10 107.2(2)
C27 N15 C15 111.6(2)
C27 N15 C26 121.0(2)
C15 N15 C26 122.3(2)
C7X C6X C5X 118.4(4)
C7X C6X H6X 120.8
C5X C6X H6X 120.8
O7 C25 N14 126.4(3)
O7 C25 N13 125.4(3)
N14 C25 N13 108.3(2)
C5 N6 C6 122.8(2)
C5 N6 C18 113.2(2)
C6 N6 C18 123.3(2)
N1 C13 N13 115.7(2)
N1 C13 C14 103.0(2)
N13 C13 C14 102.7(2)
N1 C13 H13 111.6
N13 C13 H13 111.6
C14 C13 H13 111.6
N17 C17 N5 115.2(2)
N17 C17 C18 102.7(2)
N5 C17 C18 103.5(2)
N17 C17 H17 111.6
N5 C17 H17 111.6
C18 C17 H17 111.6
O11 C33 N21 127.1(3)
O11 C33 N22 125.6(3)
N21 C33 N22 107.3(3)
C4X C11X N2X 111.3(3)
C4X C11X H11X 124.4
N2X C11X H11X 124.4
N3 C2 N2 113.3(2)
N3 C2 H2A 108.9
N2 C2 H2A 108.9
N3 C2 H2B 108.9
N2 C2 H2B 108.9
H2A C2 H2B 107.7
C6X C5X C10X 118.2(3)
C6X C5X C4X 134.7(3)
C10X C5X C4X 107.1(3)
N24 C36 N13 113.6(2)
N24 C36 H36A 108.8
N13 C36 H36A 108.8
N24 C36 H36B 108.8
N13 C36 H36B 108.8
H36A C36 H36B 107.7
N12 C24 N24 114.9(2)
N12 C24 C23 103.0(2)
N24 C24 C23 102.9(2)
N12 C24 H24 111.8
N24 C24 H24 111.8
C23 C24 H24 111.8
N12 C12 N1 114.8(2)
N12 C12 H12A 108.6
N1 C12 H12A 108.6
N12 C12 H12B 108.6
N1 C12 H12B 108.6
H12A C12 H12B 107.5
C4X C3X C2X 115.6(2)
C4X C3X H3X1 108.4
C2X C3X H3X1 108.4
C4X C3X H3X2 108.4
C2X C3X H3X2 108.4
H3X1 C3X H3X2 107.4
N15 C26 N14 113.8(2)
N15 C26 H26A 108.8
N14 C26 H26A 108.8
N15 C26 H26B 108.8
N14 C26 H26B 108.8
H26A C26 H26B 107.7
C11X N2X C10X 108.4(3)
C11X N2X H2X2 125.8
C10X N2X H2X2 125.8
O4 C7 N8 126.2(3)
O4 C7 N7 125.8(3)
N8 C7 N7 107.9(2)
N3 C15 N15 115.2(2)
N3 C15 C16 103.3(2)
N15 C15 C16 103.5(2)
N3 C15 H15 111.4
N15 C15 H15 111.4
C16 C15 H15 111.4
O1 C1 N2 125.8(3)
O1 C1 N1 125.4(3)
N2 C1 N1 108.8(2)
C11X C4X C5X 105.5(3)
C11X C4X C3X 125.8(3)
C5X C4X C3X 128.5(3)
N23 C23 N11 114.7(2)
N23 C23 C24 102.9(2)
N11 C23 C24 102.9(2)
N23 C23 H23 111.9
N11 C23 H23 111.9
C24 C23 H23 111.9
N2X C10X C9X 129.5(3)
N2X C10X C5X 107.6(3)
C9X C10X C5X 122.8(4)
O12 C35 N24 126.3(3)
O12 C35 N23 126.0(3)
N24 C35 N23 107.7(2)
N11 C10 N10 114.0(2)
N11 C10 H10A 108.8
N10 C10 H10A 108.8
N11 C10 H10B 108.8
N10 C10 H10B 108.8
H10A C10 H10B 107.6
N22 C34 N23 114.4(2)
N22 C34 H34A 108.7
N23 C34 H34A 108.7
N22 C34 H34B 108.7
N23 C34 H34B 108.7
H34A C34 H34B 107.6
N4 C4 N5 114.0(2)
N4 C4 H4A 108.8
N5 C4 H4A 108.8
N4 C4 H4B 108.8
N5 C4 H4B 108.8
H4A C4 H4B 107.7
N22 C22 N10 114.9(2)
N22 C22 C21 103.5(2)
N10 C22 C21 102.8(2)
N22 C22 H22 111.7
N10 C22 H22 111.7
C21 C22 H22 111.7
O6 C11 N12 126.1(3)
O6 C11 N11 126.4(3)
N12 C11 N11 107.5(2)
O10 C31 N20 126.5(3)
O10 C31 N19 125.7(3)
N20 C31 N19 107.7(2)
N9 C8 N8 114.0(2)
N9 C8 H8A 108.8
N8 C8 H8A 108.8
N9 C8 H8B 108.8
N8 C8 H8B 108.8
H8A C8 H8B 107.6
N21 C32 N20 112.3(2)
N21 C32 H32A 109.1
N20 C32 H32A 109.1
N21 C32 H32B 109.1
N20 C32 H32B 109.1
H32A C32 H32B 107.9
O1X C1X O2X 125.4(3)
O1X C1X C2X 124.2(3)
O2X C1X C2X 110.4(3)
N16 C16 N4 114.8(2)
N16 C16 C15 103.4(2)
N4 C16 C15 103.0(2)
N16 C16 H16 111.7
N4 C16 H16 111.7
C15 C16 H16 111.7
C9X C8X C7X 121.3(3)
C9X C8X H8X 119.3
C7X C8X H8X 119.3
C6X C7X C8X 121.5(4)
C6X C7X H7X 119.3
C8X C7X H7X 119.3
N1X C2X C1X 110.3(2)
N1X C2X C3X 110.4(3)
C1X C2X C3X 112.5(2)
N1X C2X H2X1 107.8
C1X C2X H2X1 107.8
C3X C2X H2X1 107.8
N20 C20 N8 115.2(2)
N20 C20 C19 103.4(2)
N8 C20 C19 102.9(2)
N20 C20 H20 111.6
N8 C20 H20 111.6
C19 C20 H20 111.6
C8X C9X C10X 117.6(4)
C8X C9X H9X 121.2
C10X C9X H9X 121.2
C9Y C8Y C7Y 121.1(3)
C9Y C8Y H8Y 119.5
C7Y C8Y H8Y 119.5
C7Y C6Y C5Y 118.2(4)
C7Y C6Y H6Y 120.9
C5Y C6Y H6Y 120.9
C6Y C5Y C10Y 118.6(3)
C6Y C5Y C4Y 133.7(4)
C10Y C5Y C4Y 107.7(3)
C8Y C7Y C6Y 122.1(3)
C8Y C7Y H7Y 118.9
C6Y C7Y H7Y 118.9
C10Y N2Y C11Y 108.3(4)
C10Y N2Y H2Y 125.9
C11Y N2Y H2Y 125.9
C11Y C4Y C5Y 105.8(4)
C11Y C4Y C3Y 126.4(4)
C5Y C4Y C3Y 127.7(4)
C8Y C9Y C10Y 117.5(4)
C8Y C9Y H9Y 121.2
C10Y C9Y H9Y 121.2
C4Y C11Y N2Y 110.7(4)
C4Y C11Y H11Y 124.7
N2Y C11Y H11Y 124.7
C1Y O2Y H2Y1 109.5
C1Y O2Y H2Y2 109.5
C2Y N1Y H1Y1 109.5
C2Y N1Y H1Y2 109.5
H1Y1 N1Y H1Y2 109.5
C2Y N1Y H1Y3 109.5
H1Y1 N1Y H1Y3 109.5
H1Y2 N1Y H1Y3 109.5
O1Y C1Y O2Y 126.5(4)
O1Y C1Y C2Y 121.0(4)
O2Y C1Y C2Y 112.4(3)
N2Y C10Y C9Y 130.0(4)
N2Y C10Y C5Y 107.5(4)
C9Y C10Y C5Y 122.5(3)
N1Y C2Y C1Y 110.4(3)
N1Y C2Y C3Y 109.7(4)
C1Y C2Y C3Y 115.4(3)
N1Y C2Y H2Z2 107.0
C1Y C2Y H2Z2 107.0
C3Y C2Y H2Z2 107.0
C4Y C3Y C2Y 114.7(3)
C4Y C3Y H3Y1 108.6
C2Y C3Y H3Y1 108.6
C4Y C3Y H3Y2 108.6
C2Y C3Y H3Y2 108.6
H3Y1 C3Y H3Y2 107.6
H1W1 O1W H2W1 93(4)
H1W2 O2W H2W2 99(5)
H3W1 O3W H3W2 114(5)
H4W1 O4W H4W2 102(6)

loop_
_geom_bond_atom_site_label_1
_geom_bond_atom_site_label_2
_geom_bond_distance
O7 C25 1.232(3)
N1 C1 1.368(4)
N1 C13 1.444(3)
N1 C12 1.446(3)
O3 C5 1.227(4)
O12 C35 1.222(3)
O6 C11 1.218(3)
N17 C29 1.364(3)
N17 C28 1.438(4)
N17 C17 1.447(3)
O8 C27 1.220(3)
O9 C29 1.220(3)
N12 C11 1.377(3)
N12 C12 1.444(3)
N12 C24 1.448(3)
N16 C27 1.367(4)
N16 C16 1.433(4)
N16 C28 1.449(3)
O5 C9 1.221(4)
O4 C7 1.223(4)
N1X C2X 1.489(4)
N1X H1X1 0.9100
N1X H1X2 0.9100
N1X H1X3 0.9100
N8 C7 1.362(4)
N8 C8 1.447(4)
N8 C20 1.454(4)
N10 C9 1.377(4)
N10 C10 1.449(4)
N10 C22 1.455(4)
N5 C5 1.370(4)
N5 C4 1.449(4)
N5 C17 1.455(4)
O11 C33 1.223(4)
N11 C11 1.381(4)
N11 C10 1.445(4)
N11 C23 1.470(4)
O10 C31 1.220(4)
O2X C1X 1.326(4)
O2X H2X 0.8400
O1 C1 1.221(3)
N9 C9 1.369(4)
N9 C21 1.441(4)
N9 C8 1.447(4)
C19 N19 1.450(4)
C19 N7 1.450(4)
C19 C20 1.551(4)
C19 H19 1.0000
N2 C1 1.368(4)
N2 C14 1.448(4)
N2 C2 1.455(3)
N3 C3 1.365(4)
N3 C2 1.437(4)
N3 C15 1.445(4)
N4 C3 1.373(4)
N4 C4 1.444(4)
N4 C16 1.449(4)
C27 N15 1.389(3)
C28 H28A 0.9900
C28 H28B 0.9900
O2 C3 1.222(4)
N7 C7 1.365(4)
N7 C6 1.437(4)
C5 N6 1.363(4)
N22 C33 1.373(4)
N22 C34 1.433(4)
N22 C22 1.436(4)
C14 N14 1.449(3)
C14 C13 1.556(4)
C14 H14 1.0000
N23 C35 1.374(4)
N23 C23 1.438(4)
N23 C34 1.439(4)
C30 N18 1.438(3)
C30 N19 1.452(4)
C30 H30A 0.9900
C30 H30B 0.9900
N24 C35 1.370(4)
N24 C36 1.435(4)
N24 C24 1.451(3)
C18 N18 1.446(3)
C18 N6 1.447(3)
C18 C17 1.558(4)
C18 H18 1.0000
N19 C31 1.379(4)
C6 N6 1.442(4)
C6 H6A 0.9900
C6 H6B 0.9900
N18 C29 1.370(4)
C21 N21 1.456(4)
C21 C22 1.548(4)
C21 H21 1.0000
N13 C25 1.364(4)
N13 C36 1.436(3)
N13 C13 1.450(3)
N20 C31 1.367(4)
N20 C20 1.447(4)
N20 C32 1.448(3)
O1X C1X 1.195(4)
N14 C25 1.359(4)
N14 C26 1.450(3)
N21 C33 1.369(4)
N21 C32 1.446(4)
N15 C15 1.446(4)
N15 C26 1.450(4)
C6X C7X 1.393(5)
C6X C5X 1.412(5)
C6X H6X 0.9500
C13 H13 1.0000
C17 H17 1.0000
C11X C4X 1.371(5)
C11X N2X 1.372(4)
C11X H11X 0.9500
C2 H2A 0.9900
C2 H2B 0.9900
C5X C10X 1.421(5)
C5X C4X 1.446(4)
C36 H36A 0.9900
C36 H36B 0.9900
C24 C23 1.564(4)
C24 H24 1.0000
C12 H12A 0.9900
C12 H12B 0.9900
C3X C4X 1.504(4)
C3X C2X 1.543(4)
C3X H3X1 0.9900
C3X H3X2 0.9900
C26 H26A 0.9900
C26 H26B 0.9900
N2X C10X 1.379(5)
N2X H2X2 0.8800
C15 C16 1.553(4)
C15 H15 1.0000
C23 H23 1.0000
C10X C9X 1.396(5)
C10 H10A 0.9900
C10 H10B 0.9900
C34 H34A 0.9900
C34 H34B 0.9900
C4 H4A 0.9900
C4 H4B 0.9900
C22 H22 1.0000
C8 H8A 0.9900
C8 H8B 0.9900
C32 H32A 0.9900
C32 H32B 0.9900
C1X C2X 1.509(4)
C16 H16 1.0000
C8X C9X 1.369(6)
C8X C7X 1.406(6)
C8X H8X 0.9500
C7X H7X 0.9500
C2X H2X1 1.0000
C20 H20 1.0000
C9X H9X 0.9500
C8Y C9Y 1.369(6)
C8Y C7Y 1.389(6)
C8Y H8Y 0.9500
C6Y C7Y 1.395(5)
C6Y C5Y 1.403(5)
C6Y H6Y 0.9500
C5Y C10Y 1.410(6)
C5Y C4Y 1.434(5)
C7Y H7Y 0.9500
N2Y C10Y 1.368(5)
N2Y C11Y 1.386(6)
N2Y H2Y 0.8800
C4Y C11Y 1.359(7)
C4Y C3Y 1.503(6)
C9Y C10Y 1.409(6)
C9Y H9Y 0.9500
C11Y H11Y 0.9500
O2Y C1Y 1.307(5)
O2Y H2Y1 0.8400
O2Y H2Y2 0.8400
N1Y C2Y 1.495(5)
N1Y H1Y1 0.9100
N1Y H1Y2 0.9100
N1Y H1Y3 0.9100
O1Y C1Y 1.203(5)
C1Y C2Y 1.531(6)
C2Y C3Y 1.539(6)
C2Y H2Z2 1.0000
C3Y H3Y1 0.9900
C3Y H3Y2 0.9900
O1W H1W1 0.828(19)
O1W H2W1 0.826(19)
O2W H1W2 0.830(19)
O2W H2W2 0.836(19)
O3W H3W1 0.821(19)
O3W H3W2 0.800(19)
O4W H4W1 0.82(2)
O4W H4W2 0.83(2)
O5W H5W1 0.81(2)

loop_
_geom_torsion_atom_site_label_1
_geom_torsion_atom_site_label_2
_geom_torsion_atom_site_label_3
_geom_torsion_atom_site_label_4
_geom_torsion
C16 N16 C27 O8 -178.2(3)
C28 N16 C27 O8 -12.5(4)
C16 N16 C27 N15 0.1(3)
C28 N16 C27 N15 165.8(2)
C29 N17 C28 N16 -107.9(3)
C17 N17 C28 N16 75.7(3)
C27 N16 C28 N17 105.3(3)
C16 N16 C28 N17 -90.3(3)
N19 C19 N7 C7 -120.9(3)
C20 C19 N7 C7 -9.6(3)
N19 C19 N7 C6 68.9(4)
C20 C19 N7 C6 -179.9(2)
C4 N5 C5 O3 -17.3(4)
C17 N5 C5 O3 -175.0(3)
C4 N5 C5 N6 162.0(2)
C17 N5 C5 N6 4.4(3)
C2 N3 C3 O2 6.4(5)
C15 N3 C3 O2 -178.9(3)
C2 N3 C3 N4 -176.8(2)
C15 N3 C3 N4 -2.1(3)
C4 N4 C3 O2 6.4(5)
C16 N4 C3 O2 173.2(3)
C4 N4 C3 N3 -170.4(2)
C16 N4 C3 N3 -3.6(3)
C1 N2 C14 N14 118.1(2)
C2 N2 C14 N14 -85.0(3)
C1 N2 C14 C13 6.6(3)
C2 N2 C14 C13 163.5(2)
N7 C19 N19 C31 105.4(3)
C20 C19 N19 C31 -5.8(3)
N7 C19 N19 C30 -72.8(3)
C20 C19 N19 C30 176.0(2)
N18 C30 N19 C31 -88.2(3)
N18 C30 N19 C19 89.9(3)
C7 N7 C6 N6 104.7(3)
C19 N7 C6 N6 -85.8(3)
N19 C30 N18 C29 99.8(3)
N19 C30 N18 C18 -85.6(3)
N6 C18 N18 C29 -113.8(3)
C17 C18 N18 C29 -2.7(3)
N6 C18 N18 C30 71.1(3)
C17 C18 N18 C30 -177.9(2)
C28 N17 C29 O9 -0.4(4)
C17 N17 C29 O9 176.4(3)
C28 N17 C29 N18 -176.8(2)
C17 N17 C29 N18 -0.1(3)
C30 N18 C29 O9 0.6(4)
C18 N18 C29 O9 -174.6(3)
C30 N18 C29 N17 177.1(2)
C18 N18 C29 N17 1.9(3)
C9 N9 C21 N21 -104.4(3)
C8 N9 C21 N21 79.7(3)
C9 N9 C21 C22 6.2(3)
C8 N9 C21 C22 -169.7(2)
N2 C14 N14 C25 -110.2(3)
C13 C14 N14 C25 1.5(3)
N2 C14 N14 C26 67.1(3)
C13 C14 N14 C26 178.8(2)
N9 C21 N21 C33 122.0(3)
C22 C21 N21 C33 10.8(3)
N9 C21 N21 C32 -79.2(3)
C22 C21 N21 C32 169.7(2)
C21 N9 C9 O5 -179.5(3)
C8 N9 C9 O5 -3.7(5)
C21 N9 C9 N10 -0.3(3)
C8 N9 C9 N10 175.4(2)
C10 N10 C9 O5 12.3(5)
C22 N10 C9 O5 172.8(3)
C10 N10 C9 N9 -166.8(2)
C22 N10 C9 N9 -6.4(3)
O8 C27 N15 C15 173.0(3)
N16 C27 N15 C15 -5.3(3)
O8 C27 N15 C26 17.9(4)
N16 C27 N15 C26 -160.4(2)
C14 N14 C25 O7 -177.6(3)
C26 N14 C25 O7 5.1(4)
C14 N14 C25 N13 1.3(3)
C26 N14 C25 N13 -176.1(2)
C36 N13 C25 O7 3.8(4)
C13 N13 C25 O7 175.0(3)
C36 N13 C25 N14 -175.1(2)
C13 N13 C25 N14 -3.9(3)
O3 C5 N6 C6 5.8(4)
N5 C5 N6 C6 -173.6(2)
O3 C5 N6 C18 176.5(3)
N5 C5 N6 C18 -2.9(3)
N7 C6 N6 C5 -97.0(3)
N7 C6 N6 C18 93.3(3)
N18 C18 N6 C5 111.8(3)
C17 C18 N6 C5 0.4(3)
N18 C18 N6 C6 -77.6(3)
C17 C18 N6 C6 171.0(2)
C1 N1 C13 N13 -109.6(3)
C12 N1 C13 N13 69.2(3)
C1 N1 C13 C14 1.6(3)
C12 N1 C13 C14 -179.6(2)
C25 N13 C13 N1 116.0(3)
C36 N13 C13 N1 -72.9(3)
C25 N13 C13 C14 4.7(3)
C36 N13 C13 C14 175.7(2)
N2 C14 C13 N1 -4.7(3)
N14 C14 C13 N1 -124.1(2)
N2 C14 C13 N13 115.9(2)
N14 C14 C13 N13 -3.5(3)
C29 N17 C17 N5 110.2(3)
C28 N17 C17 N5 -73.1(3)
C29 N17 C17 C18 -1.6(3)
C28 N17 C17 C18 175.2(2)
C5 N5 C17 N17 -115.2(3)
C4 N5 C17 N17 87.4(3)
C5 N5 C17 C18 -3.9(3)
C4 N5 C17 C18 -161.3(2)
N18 C18 C17 N17 2.4(3)
N6 C18 C17 N17 122.2(2)
N18 C18 C17 N5 -117.8(2)
N6 C18 C17 N5 2.0(3)
C32 N21 C33 O11 13.4(4)
C21 N21 C33 O11 172.6(3)
C32 N21 C33 N22 -167.0(2)
C21 N21 C33 N22 -7.9(3)
C34 N22 C33 O11 -9.4(4)
C22 N22 C33 O11 -179.4(3)
C34 N22 C33 N21 171.0(2)
C22 N22 C33 N21 1.0(3)
C3 N3 C2 N2 95.9(3)
C15 N3 C2 N2 -78.2(3)
C1 N2 C2 N3 -108.2(3)
C14 N2 C2 N3 97.0(3)
C7X C6X C5X C10X -0.2(4)
C7X C6X C5X C4X 179.7(3)
C35 N24 C36 N13 101.7(3)
C24 N24 C36 N13 -88.7(3)
C25 N13 C36 N24 -99.9(3)
C13 N13 C36 N24 89.9(3)
C11 N12 C24 N24 108.5(3)
C12 N12 C24 N24 -75.4(3)
C11 N12 C24 C23 -2.6(3)
C12 N12 C24 C23 173.5(2)
C35 N24 C24 N12 -115.2(3)
C36 N24 C24 N12 74.3(3)
C35 N24 C24 C23 -4.1(3)
C36 N24 C24 C23 -174.5(2)
C11 N12 C12 N1 -95.8(3)
C24 N12 C12 N1 88.5(3)
C1 N1 C12 N12 94.1(3)
C13 N1 C12 N12 -84.7(3)
C27 N15 C26 N14 -112.5(3)
C15 N15 C26 N14 95.1(3)
C25 N14 C26 N15 100.0(3)
C14 N14 C26 N15 -77.0(3)
C4X C11X N2X C10X 0.9(4)
C8 N8 C7 O4 -1.1(4)
C20 N8 C7 O4 177.6(3)
C8 N8 C7 N7 -179.6(2)
C20 N8 C7 N7 -0.9(3)
C6 N7 C7 O4 -0.9(4)
C19 N7 C7 O4 -171.5(3)
C6 N7 C7 N8 177.6(2)
C19 N7 C7 N8 7.0(3)
C3 N3 C15 N15 -105.7(3)
C2 N3 C15 N15 69.0(3)
C3 N3 C15 C16 6.4(3)
C2 N3 C15 C16 -178.9(2)
C27 N15 C15 N3 119.8(3)
C26 N15 C15 N3 -85.5(3)
C27 N15 C15 C16 7.8(3)
C26 N15 C15 C16 162.5(2)
C14 N2 C1 O1 172.5(3)
C2 N2 C1 O1 15.1(4)
C14 N2 C1 N1 -5.9(3)
C2 N2 C1 N1 -163.2(2)
C13 N1 C1 O1 -175.9(3)
C12 N1 C1 O1 5.2(4)
C13 N1 C1 N2 2.5(3)
C12 N1 C1 N2 -176.4(2)
N2X C11X C4X C5X -1.4(3)
N2X C11X C4X C3X 174.3(3)
C6X C5X C4X C11X -178.5(3)
C10X C5X C4X C11X 1.4(3)
C6X C5X C4X C3X 5.9(5)
C10X C5X C4X C3X -174.2(3)
C2X C3X C4X C11X 100.7(3)
C2X C3X C4X C5X -84.6(4)
C35 N23 C23 N11 104.1(3)
C34 N23 C23 N11 -77.2(3)
C35 N23 C23 C24 -6.8(3)
C34 N23 C23 C24 171.8(2)
C11 N11 C23 N23 -119.8(3)
C10 N11 C23 N23 83.3(3)
C11 N11 C23 C24 -8.8(3)
C10 N11 C23 C24 -165.7(2)
N12 C24 C23 N23 125.9(2)
N24 C24 C23 N23 6.2(3)
N12 C24 C23 N11 6.5(2)
N24 C24 C23 N11 -113.3(2)
C11X N2X C10X C9X -178.1(3)
C11X N2X C10X C5X 0.0(3)
C6X C5X C10X N2X 179.0(3)
C4X C5X C10X N2X -0.9(3)
C6X C5X C10X C9X -2.6(4)
C4X C5X C10X C9X 177.4(3)
C36 N24 C35 O12 -7.5(4)
C24 N24 C35 O12 -178.2(3)
C36 N24 C35 N23 170.8(2)
C24 N24 C35 N23 0.1(3)
C23 N23 C35 O12 -177.1(3)
C34 N23 C35 O12 4.2(4)
C23 N23 C35 N24 4.6(3)
C34 N23 C35 N24 -174.1(2)
C11 N11 C10 N10 117.0(3)
C23 N11 C10 N10 -88.1(3)
C9 N10 C10 N11 -119.2(3)
C22 N10 C10 N11 82.2(3)
C33 N22 C34 N23 105.0(3)
C22 N22 C34 N23 -86.1(3)
C35 N23 C34 N22 -101.9(3)
C23 N23 C34 N22 79.6(3)
C3 N4 C4 N5 -117.9(3)
C16 N4 C4 N5 76.8(3)
C5 N5 C4 N4 114.5(3)
C17 N5 C4 N4 -90.2(3)
C33 N22 C22 N10 -105.7(3)
C34 N22 C22 N10 84.5(3)
C33 N22 C22 C21 5.5(3)
C34 N22 C22 C21 -164.2(2)
C9 N10 C22 N22 121.5(3)
C10 N10 C22 N22 -78.1(3)
C9 N10 C22 C21 9.8(3)
C10 N10 C22 C21 170.2(2)
N9 C21 C22 N22 -129.0(2)
N21 C21 C22 N22 -9.3(3)
N9 C21 C22 N10 -9.1(3)
N21 C21 C22 N10 110.6(2)
C12 N12 C11 O6 -0.3(4)
C24 N12 C11 O6 175.8(3)
C12 N12 C11 N11 -178.9(2)
C24 N12 C11 N11 -2.8(3)
C10 N11 C11 O6 -13.9(4)
C23 N11 C11 O6 -171.0(3)
C10 N11 C11 N12 164.7(2)
C23 N11 C11 N12 7.6(3)
C20 N20 C31 O10 -170.4(3)
C32 N20 C31 O10 -8.8(4)
C20 N20 C31 N19 6.3(3)
C32 N20 C31 N19 167.8(2)
C19 N19 C31 O10 176.9(3)
C30 N19 C31 O10 -4.9(4)
C19 N19 C31 N20 0.2(3)
C30 N19 C31 N20 178.4(2)
C9 N9 C8 N8 97.0(3)
C21 N9 C8 N8 -87.6(3)
C7 N8 C8 N9 -96.8(3)
C20 N8 C8 N9 84.6(3)
C33 N21 C32 N20 -114.8(3)
C21 N21 C32 N20 88.1(3)
C31 N20 C32 N21 110.9(3)
C20 N20 C32 N21 -89.6(3)
C27 N16 C16 N4 -106.8(3)
C28 N16 C16 N4 87.5(3)
C27 N16 C16 C15 4.6(3)
C28 N16 C16 C15 -161.1(2)
C3 N4 C16 N16 118.8(3)
C4 N4 C16 N16 -74.6(3)
C3 N4 C16 C15 7.2(3)
C4 N4 C16 C15 173.8(2)
N3 C15 C16 N16 -127.6(2)
N15 C15 C16 N16 -7.2(3)
N3 C15 C16 N4 -7.8(3)
N15 C15 C16 N4 112.7(2)
C5X C6X C7X C8X 2.3(4)
C9X C8X C7X C6X -1.7(5)
O1X C1X C2X N1X 11.3(4)
O2X C1X C2X N1X -169.9(2)
O1X C1X C2X C3X -112.4(3)
O2X C1X C2X C3X 66.4(3)
C4X C3X C2X N1X -62.4(3)
C4X C3X C2X C1X 61.3(4)
C31 N20 C20 N8 -121.0(3)
C32 N20 C20 N8 77.8(3)
C31 N20 C20 C19 -9.5(3)
C32 N20 C20 C19 -170.7(2)
C7 N8 C20 N20 106.8(3)
C8 N8 C20 N20 -74.5(3)
C7 N8 C20 C19 -4.9(3)
C8 N8 C20 C19 173.8(3)
N19 C19 C20 N20 8.8(3)
N7 C19 C20 N20 -112.0(2)
N19 C19 C20 N8 129.0(2)
N7 C19 C20 N8 8.2(3)
C7X C8X C9X C10X -1.0(5)
N2X C10X C9X C8X -178.8(3)
C5X C10X C9X C8X 3.2(5)
C7Y C6Y C5Y C10Y -0.3(5)
C7Y C6Y C5Y C4Y -179.5(3)
C9Y C8Y C7Y C6Y 0.3(5)
C5Y C6Y C7Y C8Y 0.0(5)
C6Y C5Y C4Y C11Y 179.4(4)
C10Y C5Y C4Y C11Y 0.2(4)
C6Y C5Y C4Y C3Y -1.4(6)
C10Y C5Y C4Y C3Y 179.4(3)
C7Y C8Y C9Y C10Y -0.4(5)
C5Y C4Y C11Y N2Y 0.1(4)
C3Y C4Y C11Y N2Y -179.1(3)
C10Y N2Y C11Y C4Y -0.3(4)
C11Y N2Y C10Y C9Y -179.6(3)
C11Y N2Y C10Y C5Y 0.5(4)
C8Y C9Y C10Y N2Y -179.9(3)
C8Y C9Y C10Y C5Y 0.1(5)
C6Y C5Y C10Y N2Y -179.8(3)
C4Y C5Y C10Y N2Y -0.4(4)
C6Y C5Y C10Y C9Y 0.3(5)
C4Y C5Y C10Y C9Y 179.6(3)
O1Y C1Y C2Y N1Y 7.8(5)
O2Y C1Y C2Y N1Y -169.9(3)
O1Y C1Y C2Y C3Y -117.3(4)
O2Y C1Y C2Y C3Y 65.0(4)
C11Y C4Y C3Y C2Y 91.2(5)
C5Y C4Y C3Y C2Y -87.8(5)
N1Y C2Y C3Y C4Y -56.3(4)
C1Y C2Y C3Y C4Y 69.2(4)
